data_7056530
loop_
_publ_author_name
'Baruah, Jubaraj Bikash'
'Tarai, Arup'

_publ_section_title
;
 Competing phenol-imidazole and phenol-phenol interactions in flexible
 supramolecular environment of
 N,N'-bis(3-imidazol-1-yl-propyl)naphthalenediimide causing domain
 expansion
;
_journal_name_full 'New J. Chem.'
_journal_paper_doi 10.1039/C7NJ02322G
_journal_year 2017
_chemical_formula_moiety 'C26 H22 N6 O4, 2(C7 H7 N O3)'
_chemical_formula_sum 'C40 H36 N8 O10'
_chemical_formula_weight 788.77
_space_group_crystal_system triclinic
_space_group_IT_number 2
_space_group_name_Hall '-P 1'
_space_group_name_H-M_alt 'P -1'
_symmetry_space_group_name_Hall '-P 1'
_symmetry_space_group_name_H-M 'P -1'
_atom_sites_solution_hydrogens mixed
_audit_creation_method SHELXL-2014/7
_audit_update_record
;
2017-08-11 deposited with the CCDC.
2017-08-21 downloaded from the CCDC.
;
_cell_angle_alpha 101.512(8)
_cell_angle_beta 98.485(8)
_cell_angle_gamma 108.836(10)
_cell_formula_units_Z 1
_cell_length_a 9.2173(10)
_cell_length_b 10.4784(11)
_cell_length_c 11.2283(9)
_cell_measurement_reflns_used 1200
_cell_measurement_temperature 296(2)
_cell_measurement_theta_max 22.30
_cell_measurement_theta_min 3.74
_cell_volume 979.11(19)
_computing_cell_refinement 'Bruker SMART'
_computing_data_collection 'Bruker SMART'
_computing_data_reduction 'Bruker SAINT'
_computing_molecular_graphics 'Bruker SHELXTL'
_computing_publication_material 'Bruker SHELXTL'
_computing_structure_refinement 'SHELXL-2014/7 (Sheldrick, 2014)'
_computing_structure_solution 'Bruker SHELXTL'
_diffrn_ambient_temperature 296(2)
_diffrn_measured_fraction_theta_full 0.998
_diffrn_measured_fraction_theta_max 0.998
_diffrn_measurement_device_type 'CCD area detector'
_diffrn_measurement_method 'phi and omega scans'
_diffrn_radiation_type MoK\a
_diffrn_radiation_wavelength 0.71073
_diffrn_reflns_av_R_equivalents 0.0374
_diffrn_reflns_av_unetI/netI 0.0825
_diffrn_reflns_Laue_measured_fraction_full 0.998
_diffrn_reflns_Laue_measured_fraction_max 0.998
_diffrn_reflns_limit_h_max 10
_diffrn_reflns_limit_h_min -11
_diffrn_reflns_limit_k_max 12
_diffrn_reflns_limit_k_min -12
_diffrn_reflns_limit_l_max 13
_diffrn_reflns_limit_l_min -13
_diffrn_reflns_number 5965
_diffrn_reflns_point_group_measured_fraction_full 0.998
_diffrn_reflns_point_group_measured_fraction_max 0.998
_diffrn_reflns_theta_full 25.242
_diffrn_reflns_theta_max 25.249
_diffrn_reflns_theta_min 3.184
_exptl_absorpt_coefficient_mu 0.098
_exptl_absorpt_correction_T_max 0.989
_exptl_absorpt_correction_T_min 0.976
_exptl_absorpt_correction_type multi-scan
_exptl_absorpt_process_details multi-scan
_exptl_crystal_colour Brown
_exptl_crystal_density_diffrn 1.338
_exptl_crystal_description Block
_exptl_crystal_F_000 412
_exptl_crystal_size_max 0.33
_exptl_crystal_size_mid 0.21
_exptl_crystal_size_min 0.11
_refine_diff_density_max 0.633
_refine_diff_density_min -0.216
_refine_diff_density_rms 0.055
_refine_ls_extinction_method none
_refine_ls_goodness_of_fit_ref 1.010
_refine_ls_hydrogen_treatment mixed
_refine_ls_matrix_type full
_refine_ls_number_parameters 268
_refine_ls_number_reflns 3537
_refine_ls_number_restraints 0
_refine_ls_restrained_S_all 1.010
_refine_ls_R_factor_all 0.1413
_refine_ls_R_factor_gt 0.0715
_refine_ls_shift/su_max 0.000
_refine_ls_shift/su_mean 0.000
_refine_ls_structure_factor_coef Fsqd
_refine_ls_weighting_details 'w=1/[\s^2^(Fo^2^)+(0.0100P)^2^+2.1000P] where P=(Fo^2^+2Fc^2^)/3'
_refine_ls_weighting_scheme calc
_refine_ls_wR_factor_gt 0.1449
_refine_ls_wR_factor_ref 0.1833
_reflns_Friedel_coverage 0.000
_reflns_number_gt 1749
_reflns_number_total 3537
_reflns_threshold_expression 'I > 2\s(I)'
_cod_data_source_file c7nj02322g2.cif
_cod_data_source_block L(dhpa)2
_cod_original_cell_volume 979.11(18)
_cod_database_code 7056530
_shelx_shelxl_version_number 2014/7
_shelx_space_group_comment
;
The symmetry employed for this shelxl refinement is uniquely defined
by the following loop, which should always be used as a source of
symmetry information in preference to the above space-group names.
They are only intended as comments.
;

loop_
_space_group_symop_operation_xyz
'x, y, z'
'-x, -y, -z'

loop_
_atom_site_label
_atom_site_type_symbol
_atom_site_fract_x
_atom_site_fract_y
_atom_site_fract_z
_atom_site_U_iso_or_equiv
_atom_site_adp_type
_atom_site_occupancy
_atom_site_site_symmetry_order
_atom_site_calc_flag
_atom_site_refinement_flags_posn
_atom_site_refinement_flags_adp
O4 O 0.5703(4) 0.7942(4) 0.6655(3) 0.0666(10) Uani 1 1 d . .
N2 N 0.7343(4) 0.8433(4) 0.8534(3) 0.0505(10) Uani 1 1 d . .
O2 O 0.1560(5) 0.7326(4) 0.0313(4) 0.0701(11) Uani 1 1 d . .
O5 O 0.8858(4) 0.8725(4) 1.0422(3) 0.0798(12) Uani 1 1 d . .
O1 O 0.4183(5) 0.5653(5) -0.1501(3) 0.0847(12) Uani 1 1 d . .
H1 H 0.3586 0.5374 -0.2193 0.127 Uiso 1 1 calc R U
N1 N 0.8652(5) 0.5710(4) 0.5778(4) 0.0615(11) Uani 1 1 d . .
C17 C 0.6023(6) 0.8451(5) 0.7776(4) 0.0502(12) Uani 1 1 d . .
C19 C 0.5462(5) 0.9676(4) 0.9710(4) 0.0397(10) Uani 1 1 d . .
O3 O 0.0931(5) 0.8672(5) 0.2386(3) 0.0844(12) Uani 1 1 d . .
H3 H 0.0483 0.8466 0.1649 0.127 Uiso 1 1 calc R U
N4 N 0.3469(5) 0.6208(4) -0.0620(4) 0.0638(12) Uani 1 1 d . .
C20 C 0.6773(5) 0.9578(4) 1.0430(4) 0.0441(11) Uani 1 1 d . .
C18 C 0.5041(5) 0.9130(4) 0.8399(4) 0.0432(11) Uani 1 1 d . .
C9 C 0.3765(5) 0.9237(5) 0.7716(4) 0.0512(12) Uani 1 1 d . .
H9 H 0.3498 0.8875 0.6853 0.061 Uiso 1 1 calc R U
C8 C 0.2845(5) 0.9884(5) 0.8289(4) 0.0512(12) Uani 1 1 d . .
H8 H 0.1975 0.9953 0.7809 0.061 Uiso 1 1 calc R U
C16 C 0.7749(6) 0.8885(5) 0.9831(4) 0.0539(12) Uani 1 1 d . .
C3 C 0.2535(6) 0.7547(5) 0.1430(4) 0.0586(14) Uani 1 1 d . .
N3 N 0.7672(6) 0.5255(5) 0.3761(4) 0.0782(14) Uani 1 1 d . .
C2 C 0.3830(6) 0.7151(5) 0.1565(4) 0.0577(13) Uani 1 1 d . .
C15 C 0.8354(6) 0.7805(5) 0.7916(5) 0.0596(13) Uani 1 1 d . .
H15A H 0.9428 0.8241 0.8409 0.071 Uiso 1 1 calc R U
H15B H 0.8346 0.7990 0.7103 0.071 Uiso 1 1 calc R U
C1 C 0.4279(6) 0.6489(5) 0.0490(5) 0.0633(14) Uani 1 1 d . .
H1A H 0.5176 0.6262 0.0613 0.076 Uiso 1 1 calc R U
C4 C 0.2184(7) 0.8246(5) 0.2484(5) 0.0632(14) Uani 1 1 d . .
C10 C 0.7504(7) 0.4863(6) 0.4787(5) 0.0748(16) Uani 1 1 d . .
H10 H 0.6680 0.4085 0.4823 0.090 Uiso 1 1 calc R U
C11 C 0.8994(8) 0.6419(7) 0.4114(6) 0.0863(19) Uani 1 1 d . .
H11 H 0.9413 0.6944 0.3586 0.104 Uiso 1 1 calc R U
C14 C 0.7817(6) 0.6259(5) 0.7757(5) 0.0638(14) Uani 1 1 d . .
H14A H 0.6725 0.5829 0.7302 0.077 Uiso 1 1 calc R U
H14B H 0.7876 0.6076 0.8573 0.077 Uiso 1 1 calc R U
C13 C 0.8802(7) 0.5594(6) 0.7061(5) 0.0701(15) Uani 1 1 d . .
H13A H 0.9899 0.6046 0.7502 0.084 Uiso 1 1 calc R U
H13B H 0.8474 0.4615 0.7054 0.084 Uiso 1 1 calc R U
C6 C 0.4392(8) 0.8135(6) 0.3784(5) 0.0786(18) Uani 1 1 d . .
H6 H 0.5025 0.8342 0.4575 0.094 Uiso 1 1 calc R U
C7 C 0.4757(7) 0.7434(6) 0.2758(5) 0.0720(16) Uani 1 1 d . .
H7 H 0.5616 0.7152 0.2862 0.086 Uiso 1 1 calc R U
C5 C 0.3119(7) 0.8525(6) 0.3647(5) 0.0738(17) Uani 1 1 d . .
H5 H 0.2880 0.8984 0.4346 0.089 Uiso 1 1 calc R U
C12 C 0.9613(7) 0.6704(7) 0.5345(6) 0.0808(18) Uani 1 1 d . .
H12 H 1.0525 0.7442 0.5808 0.097 Uiso 1 1 calc R U
H2 H 0.186(7) 0.689(6) -0.020(5) 0.08(2) Uiso 1 1 d . .

loop_
_atom_site_aniso_label
_atom_site_aniso_U_11
_atom_site_aniso_U_22
_atom_site_aniso_U_33
_atom_site_aniso_U_23
_atom_site_aniso_U_13
_atom_site_aniso_U_12
O4 0.088(3) 0.078(2) 0.0315(18) -0.0003(16) 0.0146(18) 0.035(2)
N2 0.055(2) 0.054(2) 0.046(2) 0.0065(18) 0.018(2) 0.026(2)
O2 0.076(3) 0.086(3) 0.045(2) 0.014(2) 0.001(2) 0.033(2)
O5 0.081(3) 0.110(3) 0.059(2) 0.010(2) 0.005(2) 0.061(2)
O1 0.092(3) 0.112(3) 0.058(2) 0.016(2) 0.016(2) 0.051(3)
N1 0.065(3) 0.067(3) 0.051(3) 0.002(2) 0.016(2) 0.028(2)
C17 0.059(3) 0.050(3) 0.041(3) 0.009(2) 0.017(2) 0.019(2)
C19 0.045(3) 0.040(2) 0.031(2) 0.0092(18) 0.007(2) 0.0132(19)
O3 0.105(3) 0.103(3) 0.052(2) 0.019(2) 0.018(2) 0.049(3)
N4 0.072(3) 0.069(3) 0.048(3) 0.016(2) 0.011(2) 0.024(2)
C20 0.048(3) 0.048(3) 0.036(2) 0.008(2) 0.010(2) 0.018(2)
C18 0.052(3) 0.045(2) 0.031(2) 0.0080(19) 0.009(2) 0.016(2)
C9 0.060(3) 0.060(3) 0.030(2) 0.007(2) 0.006(2) 0.021(3)
C8 0.052(3) 0.060(3) 0.039(3) 0.009(2) 0.003(2) 0.023(2)
C16 0.060(3) 0.057(3) 0.043(3) 0.009(2) 0.007(2) 0.022(3)
C3 0.070(4) 0.056(3) 0.039(3) 0.019(2) 0.000(3) 0.011(3)
N3 0.090(4) 0.089(4) 0.053(3) 0.011(3) 0.019(3) 0.033(3)
C2 0.066(3) 0.057(3) 0.043(3) 0.017(2) 0.002(3) 0.014(3)
C15 0.059(3) 0.064(3) 0.058(3) 0.007(3) 0.021(3) 0.026(3)
C1 0.067(3) 0.064(3) 0.056(3) 0.020(3) 0.006(3) 0.023(3)
C4 0.073(4) 0.062(3) 0.050(3) 0.020(3) 0.008(3) 0.018(3)
C10 0.078(4) 0.074(4) 0.061(4) 0.007(3) 0.014(3) 0.021(3)
C11 0.096(5) 0.100(5) 0.071(4) 0.020(4) 0.043(4) 0.038(4)
C14 0.082(4) 0.062(3) 0.054(3) 0.012(3) 0.027(3) 0.033(3)
C13 0.093(4) 0.073(4) 0.053(3) 0.011(3) 0.019(3) 0.044(3)
C6 0.094(5) 0.075(4) 0.044(3) 0.017(3) -0.009(3) 0.011(3)
C7 0.075(4) 0.070(4) 0.060(4) 0.025(3) -0.007(3) 0.018(3)
C5 0.093(4) 0.078(4) 0.042(3) 0.018(3) 0.006(3) 0.023(3)
C12 0.070(4) 0.086(4) 0.068(4) 0.004(3) 0.021(3) 0.011(3)

loop_
_atom_type_symbol
_atom_type_description
_atom_type_scat_dispersion_real
_atom_type_scat_dispersion_imag
_atom_type_scat_source
C C 0.0033 0.0016 'International Tables Vol C Tables 4.2.6.8 and 6.1.1.4'
H H 0.0000 0.0000 'International Tables Vol C Tables 4.2.6.8 and 6.1.1.4'
N N 0.0061 0.0033 'International Tables Vol C Tables 4.2.6.8 and 6.1.1.4'
O O 0.0106 0.0060 'International Tables Vol C Tables 4.2.6.8 and 6.1.1.4'

loop_
_geom_angle_atom_site_label_1
_geom_angle_atom_site_label_2
_geom_angle_atom_site_label_3
_geom_angle
_geom_angle_site_symmetry_1
_geom_angle_site_symmetry_3
C17 N2 C16 125.5(4) . .
C17 N2 C15 117.2(4) . .
C16 N2 C15 117.3(4) . .
C10 N1 C12 105.8(5) . .
C10 N1 C13 126.7(5) . .
C12 N1 C13 127.5(5) . .
O4 C17 N2 120.9(4) . .
O4 C17 C18 122.2(4) . .
N2 C17 C18 116.9(4) . .
C20 C19 C19 119.9(5) . 2_677
C20 C19 C18 121.1(4) . .
C19 C19 C18 119.0(5) 2_677 .
C1 N4 O1 111.1(4) . .
C8 C20 C19 119.9(4) 2_677 .
C8 C20 C16 119.6(4) 2_677 .
C19 C20 C16 120.4(4) . .
C9 C18 C19 120.2(4) . .
C9 C18 C17 120.5(4) . .
C19 C18 C17 119.3(4) . .
C18 C9 C8 120.9(4) . .
C20 C8 C9 120.0(4) 2_677 .
O5 C16 N2 120.8(5) . .
O5 C16 C20 122.8(4) . .
N2 C16 C20 116.5(4) . .
O2 C3 C2 124.1(5) . .
O2 C3 C4 116.2(5) . .
C2 C3 C4 119.8(4) . .
C10 N3 C11 104.9(5) . .
C3 C2 C7 119.4(5) . .
C3 C2 C1 121.4(4) . .
C7 C2 C1 119.2(5) . .
N2 C15 C14 112.2(4) . .
N4 C1 C2 121.5(5) . .
O3 C4 C5 118.6(5) . .
O3 C4 C3 121.4(5) . .
C5 C4 C3 119.9(5) . .
N3 C10 N1 112.4(5) . .
C12 C11 N3 110.0(6) . .
C15 C14 C13 112.5(4) . .
N1 C13 C14 112.3(4) . .
C5 C6 C7 120.7(5) . .
C6 C7 C2 119.7(5) . .
C6 C5 C4 120.5(6) . .
C11 C12 N1 106.9(5) . .

loop_
_geom_bond_atom_site_label_1
_geom_bond_atom_site_label_2
_geom_bond_distance
_geom_bond_site_symmetry_2
O4 C17 1.215(5) .
N2 C17 1.386(6) .
N2 C16 1.391(6) .
N2 C15 1.479(6) .
O2 C3 1.360(5) .
O5 C16 1.212(5) .
O1 N4 1.399(5) .
N1 C10 1.341(6) .
N1 C12 1.357(7) .
N1 C13 1.460(6) .
C17 C18 1.489(6) .
C19 C20 1.395(6) .
C19 C19 1.404(8) 2_677
C19 C18 1.414(5) .
O3 C4 1.364(6) .
N4 C1 1.279(6) .
C20 C8 1.382(6) 2_677
C20 C16 1.481(6) .
C18 C9 1.356(6) .
C9 C8 1.397(6) .
C8 C20 1.382(6) 2_677
C3 C2 1.383(7) .
C3 C4 1.401(7) .
N3 C10 1.312(6) .
N3 C11 1.354(7) .
C2 C7 1.397(6) .
C2 C1 1.452(7) .
C15 C14 1.497(6) .
C4 C5 1.373(7) .
C11 C12 1.348(8) .
C14 C13 1.523(7) .
C6 C5 1.360(8) .
C6 C7 1.384(8) .
